data_7720844
loop_
_publ_author_name
'Kumar, Hemant'
'Kelley, Steven P.'
'Batra, Tanya'
'Nagendran, Selvarajan'
'Walensky, Justin R.'

_publ_section_title
;
 Aluminum dihydride from E(IV) precursors (E = Si, Ge) and its
 bond-activation reactivities.
;
_journal_issue 16
_journal_name_full 'Dalton transactions (Cambridge, England : 2003)'
_journal_page_first 6453
_journal_page_last 6461
_journal_paper_doi 10.1039/d6dt00474a
_journal_volume 55
_journal_year 2026
_chemical_formula_moiety 'C30 H46 Al2 N4 S2'
_chemical_formula_sum 'C30 H46 Al2 N4 S2'
_chemical_formula_weight 580.79
_space_group_crystal_system orthorhombic
_space_group_IT_number 61
_space_group_name_Hall '-P 2ac 2ab'
_space_group_name_H-M_alt 'P b c a'
_atom_sites_solution_hydrogens geom
_atom_sites_solution_primary direct
_atom_sites_solution_secondary difmap
_audit_creation_date 2025-11-19
_audit_creation_method
;
Olex2 1.2
(compiled 2018.05.29 svn.r3508 for OlexSys, GUI svn.r5506)
;
_audit_update_record
;
2026-02-19 deposited with the CCDC.	2026-04-02 downloaded from the CCDC.
;
_cell_angle_alpha 90
_cell_angle_beta 90
_cell_angle_gamma 90
_cell_formula_units_Z 4
_cell_length_a 11.6862(8)
_cell_length_b 16.6096(11)
_cell_length_c 16.7149(11)
_cell_measurement_reflns_used 9900
_cell_measurement_temperature 173.0
_cell_measurement_theta_max 27.09
_cell_measurement_theta_min 2.44
_cell_volume 3244.4(4)
_computing_cell_refinement 'Bruker Apex4 V.2022.1-1/SAINT V8.40B'
_computing_data_collection 'Bruker Apex4 V.2022.1-1'
_computing_data_reduction 'Bruker Apex4 V.2022.1-1/SAINT V8.40B'
_computing_molecular_graphics 'Olex2 (Dolomanov et al., 2009)'
_computing_publication_material 'Olex2 (Dolomanov et al., 2009)'
_computing_structure_refinement 'ShelXL (Sheldrick, 2015)'
_computing_structure_solution 'ShelXS (Sheldrick, 2008)'
_diffrn_ambient_temperature 173.0
_diffrn_measured_fraction_theta_full 0.996
_diffrn_measured_fraction_theta_max 0.996
_diffrn_measurement_device_type 'Bruker Photon II CMOS area detector'
_diffrn_measurement_method 'shutterless omega and phi scans'
_diffrn_radiation_monochromator 'mirror optics'
_diffrn_radiation_type MoK\a
_diffrn_radiation_wavelength 0.71073
_diffrn_reflns_av_R_equivalents 0.0677
_diffrn_reflns_av_unetI/netI 0.0256
_diffrn_reflns_Laue_measured_fraction_full 0.996
_diffrn_reflns_Laue_measured_fraction_max 0.996
_diffrn_reflns_limit_h_max 14
_diffrn_reflns_limit_h_min -14
_diffrn_reflns_limit_k_max 21
_diffrn_reflns_limit_k_min -21
_diffrn_reflns_limit_l_max 21
_diffrn_reflns_limit_l_min -21
_diffrn_reflns_number 95717
_diffrn_reflns_point_group_measured_fraction_full 0.996
_diffrn_reflns_point_group_measured_fraction_max 0.996
_diffrn_reflns_theta_full 25.242
_diffrn_reflns_theta_max 27.116
_diffrn_reflns_theta_min 2.452
_diffrn_source 'Incoatec IMuS microfocus Mo tube'
_diffrn_standards_number 0
_exptl_absorpt_coefficient_mu 0.243
_exptl_absorpt_correction_T_max 0.7455
_exptl_absorpt_correction_T_min 0.6635
_exptl_absorpt_correction_type multi-scan
_exptl_absorpt_process_details 'Bruker AXScale'
_exptl_crystal_colour yellow
_exptl_crystal_density_diffrn 1.189
_exptl_crystal_description prism
_exptl_crystal_F_000 1248
_exptl_crystal_size_max 0.21
_exptl_crystal_size_mid 0.11
_exptl_crystal_size_min 0.03
_refine_diff_density_max 0.438
_refine_diff_density_min -0.354
_refine_diff_density_rms 0.064
_refine_ls_extinction_method none
_refine_ls_goodness_of_fit_ref 1.093
_refine_ls_hydrogen_treatment constr
_refine_ls_matrix_type full
_refine_ls_number_parameters 190
_refine_ls_number_reflns 3570
_refine_ls_number_restraints 0
_refine_ls_restrained_S_all 1.093
_refine_ls_R_factor_all 0.0906
_refine_ls_R_factor_gt 0.0614
_refine_ls_shift/su_max 0.000
_refine_ls_shift/su_mean 0.000
_refine_ls_structure_factor_coef Fsqd
_refine_ls_weighting_details 'w=1/[\s^2^(Fo^2^)+(0.0774P)^2^+4.1405P] where P=(Fo^2^+2Fc^2^)/3'
_refine_ls_weighting_scheme calc
_refine_ls_wR_factor_gt 0.1602
_refine_ls_wR_factor_ref 0.1900
_reflns_Friedel_coverage 0.000
_reflns_number_gt 2610
_reflns_number_total 3570
_reflns_threshold_expression 'I > 2\s(I)'
_cod_data_source_file d6dt00474a2.cif
_cod_data_source_block 5
_cod_depositor_comments 'Adding full bibliography for 7720842--7720848.cif.'
_cod_database_code 7720844
_shelx_shelxl_version_number 2019/3
_shelx_space_group_comment
;
The symmetry employed for this shelxl refinement is uniquely defined
by the following loop, which should always be used as a source of
symmetry information in preference to the above space-group names.
They are only intended as comments.
;
_shelx_estimated_absorpt_t_max 0.993
_shelx_estimated_absorpt_t_min 0.951
_olex2_refinement_description
;
1. Fixed Uiso
 At 1.2 times of:
  All C(H) groups, All C(H,H) groups, All C(H,H,H,H) groups
 At 1.5 times of:
  All C(H,H,H) groups, All C(H,H,H,H,H,H) groups
2. Others
 Fixed Sof: H8AA(0.5) H8AB(0.5) H8BC(0.5) H8BD(0.5) C9(0.5) H9(0.5) C9'(0.5)
 H9'(0.5) H10A(0.5) H10B(0.5) H10C(0.5) H10D(0.5) H10E(0.5) H10F(0.5) C11(0.5)
 H11A(0.5) H11B(0.5) H11C(0.5) C11'(0.5) H11D(0.5) H11E(0.5) H11F(0.5)
3.a Ternary CH refined with riding coordinates:
 C9(H9), C9'(H9'), C13(H13)
3.b Secondary CH2 refined with riding coordinates:
 C8(H8AA,H8AB), C8(H8BC,H8BD), C12(H12A,H12B)
3.c Aromatic/amide H refined with riding coordinates:
 C3(H3), C4(H4), C5(H5), C6(H6), C7(H7)
3.d Idealised Me refined with riding coordinates:
 C10(H10A,H10B,H10C), C10(H10D,H10E,H10F), C11(H11A,H11B,H11C), C11'(H11D,H11E,
 H11F), C14(H14A,H14B,H14C), C15(H15A,H15B,H15C)
;
_olex2_submission_special_instructions 'No special instructions were received'

loop_
_space_group_symop_operation_xyz
'x, y, z'
'-x+1/2, -y, z+1/2'
'x+1/2, -y+1/2, -z'
'-x, y+1/2, -z+1/2'
'-x, -y, -z'
'x-1/2, y, -z-1/2'
'-x-1/2, y-1/2, z'
'x, -y-1/2, z-1/2'

loop_
_atom_site_label
_atom_site_type_symbol
_atom_site_fract_x
_atom_site_fract_y
_atom_site_fract_z
_atom_site_U_iso_or_equiv
_atom_site_adp_type
_atom_site_occupancy
_atom_site_site_symmetry_order
_atom_site_calc_flag
_atom_site_refinement_flags_posn
_atom_site_refinement_flags_adp
_atom_site_refinement_flags_occupancy
_atom_site_disorder_assembly
_atom_site_disorder_group
S1 S 0.57299(7) 0.06589(4) 0.56117(5) 0.0458(3) Uani 1 1 d . . . . .
Al1 Al 0.47667(7) 0.06309(5) 0.44620(5) 0.0378(3) Uani 1 1 d . . . . .
N1 N 0.5401(2) 0.10614(14) 0.35282(14) 0.0423(6) Uani 1 1 d . . . . .
N2 N 0.36961(19) 0.14573(14) 0.43579(14) 0.0400(5) Uani 1 1 d . . . . .
C1 C 0.4897(2) 0.17312(18) 0.32645(18) 0.0425(6) Uani 1 1 d . . . . .
C2 C 0.3905(2) 0.19756(17) 0.37615(17) 0.0416(6) Uani 1 1 d . . . . .
C3 C 0.3257(3) 0.26813(19) 0.3650(2) 0.0549(8) Uani 1 1 d . . . . .
H3 H 0.267563 0.276221 0.403922 0.066 Uiso 1 1 calc R . . . .
C4 C 0.3318(4) 0.3278(2) 0.3073(3) 0.0767(12) Uani 1 1 d . . . . .
H4 H 0.279137 0.370920 0.313859 0.092 Uiso 1 1 calc R . . . .
C5 C 0.4035(5) 0.3341(3) 0.2411(3) 0.0955(16) Uani 1 1 d . . . . .
H5 H 0.391267 0.378811 0.206766 0.115 Uiso 1 1 calc R . . . .
C6 C 0.4898(4) 0.2824(3) 0.2204(3) 0.0874(14) Uani 1 1 d . . . . .
H6 H 0.530215 0.296398 0.173076 0.105 Uiso 1 1 calc R . . . .
C7 C 0.5270(3) 0.2137(2) 0.2574(2) 0.0643(10) Uani 1 1 d . . . . .
H7 H 0.589904 0.188589 0.231468 0.077 Uiso 1 1 calc R . . . .
C8 C 0.6326(3) 0.0655(2) 0.3092(2) 0.0552(8) Uani 1 1 d . . . . .
H8AA H 0.607371 0.010283 0.295723 0.066 Uiso 0.5 1 calc R . P A 1
H8AB H 0.645837 0.094511 0.258231 0.066 Uiso 0.5 1 calc R . P A 1
H8BC H 0.612741 0.066783 0.251601 0.066 Uiso 0.5 1 calc R . P B 2
H8BD H 0.632543 0.008337 0.325775 0.066 Uiso 0.5 1 calc R . P B 2
C9 C 0.7399(6) 0.0607(5) 0.3522(5) 0.0510(16) Uani 0.5 1 d . . P C 1
H9 H 0.732767 0.031466 0.404262 0.061 Uiso 0.5 1 calc R . P C 1
C9' C 0.7527(6) 0.0961(5) 0.3173(6) 0.0599(19) Uani 0.5 1 d . . P C 2
H9' H 0.765419 0.140572 0.277910 0.072 Uiso 0.5 1 calc R . P C 2
C10 C 0.8325(3) 0.0224(3) 0.2952(3) 0.0880(15) Uani 1 1 d . . . . .
H10A H 0.807520 -0.031420 0.278744 0.132 Uiso 0.5 1 calc R . P C 1
H10B H 0.905614 0.018429 0.323571 0.132 Uiso 0.5 1 calc R . P C 1
H10C H 0.841853 0.056482 0.247745 0.132 Uiso 0.5 1 calc R . P C 1
H10D H 0.817064 -0.022368 0.331778 0.132 Uiso 0.5 1 calc R . P C 2
H10E H 0.912829 0.038599 0.299941 0.132 Uiso 0.5 1 calc R . P C 2
H10F H 0.816899 0.005411 0.240101 0.132 Uiso 0.5 1 calc R . P C 2
C11 C 0.7840(14) 0.1508(12) 0.3627(11) 0.115(7) Uani 0.5 1 d . . P C 1
H11A H 0.796487 0.174878 0.309862 0.173 Uiso 0.5 1 calc R . P C 1
H11B H 0.856097 0.150675 0.392635 0.173 Uiso 0.5 1 calc R . P C 1
H11C H 0.726681 0.182168 0.391913 0.173 Uiso 0.5 1 calc R . P C 1
C11' C 0.7868(15) 0.1252(11) 0.4008(8) 0.078(4) Uani 0.5 1 d . . P C 2
H11D H 0.736668 0.169592 0.417029 0.117 Uiso 0.5 1 calc R . P C 2
H11E H 0.866365 0.143863 0.399979 0.117 Uiso 0.5 1 calc R . P C 2
H11F H 0.779276 0.080742 0.439031 0.117 Uiso 0.5 1 calc R . P C 2
C12 C 0.2762(3) 0.1596(2) 0.49309(19) 0.0508(8) Uani 1 1 d . . . . .
H12A H 0.278300 0.216704 0.510035 0.061 Uiso 1 1 calc R . . . .
H12B H 0.290153 0.126166 0.541136 0.061 Uiso 1 1 calc R . . . .
C13 C 0.1557(3) 0.1407(2) 0.4611(2) 0.0600(9) Uani 1 1 d . . . . .
H13 H 0.143943 0.172765 0.411124 0.072 Uiso 1 1 calc R . . . .
C14 C 0.0680(4) 0.1692(4) 0.5229(4) 0.1074(19) Uani 1 1 d . . . . .
H14A H 0.079763 0.140181 0.573252 0.161 Uiso 1 1 calc R . . . .
H14B H -0.009448 0.158659 0.502972 0.161 Uiso 1 1 calc R . . . .
H14C H 0.077498 0.227121 0.532013 0.161 Uiso 1 1 calc R . . . .
C15 C 0.1409(3) 0.0533(3) 0.4403(3) 0.0727(11) Uani 1 1 d . . . . .
H15A H 0.197345 0.037961 0.399679 0.109 Uiso 1 1 calc R . . . .
H15B H 0.063622 0.044419 0.419291 0.109 Uiso 1 1 calc R . . . .
H15C H 0.152117 0.020395 0.488347 0.109 Uiso 1 1 calc R . . . .

loop_
_atom_site_aniso_label
_atom_site_aniso_U_11
_atom_site_aniso_U_22
_atom_site_aniso_U_33
_atom_site_aniso_U_23
_atom_site_aniso_U_13
_atom_site_aniso_U_12
S1 0.0478(5) 0.0429(4) 0.0467(4) -0.0017(3) -0.0029(3) 0.0018(3)
Al1 0.0362(5) 0.0371(5) 0.0401(5) 0.0019(3) 0.0031(3) 0.0047(3)
N1 0.0397(12) 0.0431(13) 0.0442(13) 0.0007(10) 0.0060(10) 0.0048(10)
N2 0.0341(12) 0.0420(13) 0.0439(13) 0.0004(10) 0.0022(10) 0.0051(10)
C1 0.0395(14) 0.0420(15) 0.0459(15) 0.0052(12) -0.0008(12) -0.0023(12)
C2 0.0382(14) 0.0379(14) 0.0487(16) -0.0019(12) -0.0048(12) 0.0011(12)
C3 0.0504(17) 0.0448(17) 0.070(2) 0.0025(15) -0.0054(16) 0.0083(14)
C4 0.080(3) 0.049(2) 0.101(3) 0.018(2) -0.007(2) 0.0151(19)
C5 0.107(4) 0.071(3) 0.109(4) 0.050(3) 0.005(3) 0.016(3)
C6 0.093(3) 0.085(3) 0.084(3) 0.046(3) 0.016(3) 0.006(3)
C7 0.060(2) 0.069(2) 0.064(2) 0.0217(18) 0.0123(17) 0.0033(18)
C8 0.0517(19) 0.062(2) 0.0516(18) -0.0009(15) 0.0116(15) 0.0101(15)
C9 0.034(3) 0.062(5) 0.058(4) -0.008(3) 0.013(3) -0.005(3)
C9' 0.042(4) 0.056(5) 0.081(6) 0.002(4) 0.010(4) -0.002(3)
C10 0.0414(19) 0.107(3) 0.115(4) -0.039(3) 0.012(2) 0.012(2)
C11 0.047(5) 0.141(17) 0.158(17) -0.088(13) 0.021(10) -0.014(9)
C11' 0.058(6) 0.094(8) 0.083(8) -0.026(7) 0.018(6) -0.031(6)
C12 0.0421(16) 0.0615(19) 0.0487(16) -0.0042(14) 0.0058(14) 0.0113(14)
C13 0.0416(17) 0.072(2) 0.066(2) 0.0005(18) 0.0049(16) 0.0097(16)
C14 0.047(2) 0.150(5) 0.125(4) -0.043(4) 0.024(3) 0.011(3)
C15 0.0439(19) 0.084(3) 0.090(3) -0.004(2) -0.0031(19) -0.0033(18)

loop_
_atom_type_symbol
_atom_type_description
_atom_type_scat_dispersion_real
_atom_type_scat_dispersion_imag
_atom_type_scat_source
C C 0.0033 0.0016 'International Tables Vol C Tables 4.2.6.8 and 6.1.1.4'
H H 0.0000 0.0000 'International Tables Vol C Tables 4.2.6.8 and 6.1.1.4'
N N 0.0061 0.0033 'International Tables Vol C Tables 4.2.6.8 and 6.1.1.4'
Al Al 0.0645 0.0514 'International Tables Vol C Tables 4.2.6.8 and 6.1.1.4'
S S 0.1246 0.1234 'International Tables Vol C Tables 4.2.6.8 and 6.1.1.4'

loop_
_geom_angle_atom_site_label_1
_geom_angle_atom_site_label_2
_geom_angle_atom_site_label_3
_geom_angle
_geom_angle_site_symmetry_1
_geom_angle_site_symmetry_3
_geom_angle_publ_flag
Al1 S1 Al1 78.47(4) 5_656 . ?
S1 Al1 S1 101.53(4) 5_656 . ?
N1 Al1 S1 120.79(9) . . ?
N1 Al1 S1 115.19(9) . 5_656 ?
N2 Al1 S1 113.84(8) . . ?
N2 Al1 S1 121.93(9) . 5_656 ?
N2 Al1 N1 84.64(11) . . ?
C1 N1 Al1 114.81(19) . . ?
C1 N1 C8 123.0(3) . . ?
C8 N1 Al1 122.1(2) . . ?
C2 N2 Al1 114.83(19) . . ?
C2 N2 C12 121.3(2) . . ?
C12 N2 Al1 123.54(19) . . ?
N1 C1 C2 112.9(2) . . ?
N1 C1 C7 122.3(3) . . ?
C7 C1 C2 124.8(3) . . ?
N2 C2 C1 112.6(2) . . ?
N2 C2 C3 122.4(3) . . ?
C3 C2 C1 125.1(3) . . ?
C4 C3 C2 131.3(4) . . ?
C3 C4 C5 129.6(4) . . ?
C6 C5 C4 126.7(4) . . ?
C7 C6 C5 129.9(4) . . ?
C6 C7 C1 132.2(4) . . ?
N1 C8 C9' 119.3(4) . . ?
C9 C8 N1 114.6(4) . . ?
C8 C9 C10 108.5(5) . . ?
C8 C9 C11 106.4(9) . . ?
C10 C9 C11 102.9(7) . . ?
C8 C9' C10 105.5(5) . . ?
C8 C9' C11' 115.7(8) . . ?
C11' C9' C10 107.7(10) . . ?
N2 C12 C13 114.9(3) . . ?
C14 C13 C12 108.3(3) . . ?
C15 C13 C12 112.5(3) . . ?
C15 C13 C14 112.3(4) . . ?

loop_
_geom_bond_atom_site_label_1
_geom_bond_atom_site_label_2
_geom_bond_distance
_geom_bond_site_symmetry_2
_geom_bond_publ_flag
S1 Al1 2.2229(11) 5_656 ?
S1 Al1 2.2276(12) . ?
Al1 N1 1.870(3) . ?
Al1 N2 1.865(2) . ?
N1 C1 1.334(4) . ?
N1 C8 1.468(4) . ?
N2 C2 1.340(4) . ?
N2 C12 1.470(4) . ?
C1 C2 1.482(4) . ?
C1 C7 1.406(4) . ?
C2 C3 1.408(4) . ?
C3 C4 1.385(5) . ?
C4 C5 1.392(7) . ?
C5 C6 1.369(7) . ?
C6 C7 1.369(5) . ?
C8 C9 1.447(8) . ?
C8 C9' 1.499(8) . ?
C9 C10 1.576(7) . ?
C9 C11 1.59(2) . ?
C9' C10 1.583(9) . ?
C9' C11' 1.530(18) . ?
C12 C13 1.539(5) . ?
C13 C14 1.531(5) . ?
C13 C15 1.503(6) . ?
